data_7047589
loop_
_publ_author_name
'Oleshkevich, Elena'
'Romero, Isabel'
'Teixidor, Francesc'
'Vi\~nas, Clara'

_publ_section_title
;
 All inorganic coordination polymers have been made possible with the
 m-carboranylphosphinate ligand.
;
_journal_issue 41
_journal_name_full 'Dalton transactions (Cambridge, England : 2003)'
_journal_page_first 14785
_journal_page_last 14798
_journal_paper_doi 10.1039/c8dt03264e
_journal_volume 47
_journal_year 2018
_chemical_formula_moiety 'C8 H60 B40 Cd3 Cl2 O14 P4'
_chemical_formula_sum 'C8 H60 B40 Cd3 Cl2 O14 P4'
_chemical_formula_weight 1344.94
_space_group_crystal_system triclinic
_space_group_IT_number 2
_space_group_name_Hall '-P 1'
_space_group_name_H-M_alt 'P -1'
_symmetry_space_group_name_Hall '-P 1'
_symmetry_space_group_name_H-M 'P -1'
_atom_sites_solution_hydrogens difmap
_audit_creation_method SHELXL-2014/7
_audit_update_record
;
2018-09-13 deposited with the CCDC.
2018-09-18 downloaded from the CCDC.
;
_cell_angle_alpha 106.839(4)
_cell_angle_beta 95.487(4)
_cell_angle_gamma 92.549(4)
_cell_formula_units_Z 1
_cell_length_a 7.3508(18)
_cell_length_b 10.847(3)
_cell_length_c 16.600(4)
_cell_measurement_reflns_used 4369
_cell_measurement_temperature 100(2)
_cell_measurement_theta_max 28.27
_cell_measurement_theta_min 2.58
_cell_volume 1257.4(6)
_computing_cell_refinement 'Bruker SMART'
_computing_data_collection 'Bruker SMART'
_computing_data_reduction 'Bruker SAINT'
_computing_molecular_graphics 'Bruker SHELXLe'
_computing_publication_material 'Bruker SHELXLe'
_computing_structure_refinement 'SHELXL-2014/7 (Sheldrick, 2014)'
_computing_structure_solution 'Bruker SHELXTL'
_diffrn_ambient_temperature 100(2)
_diffrn_measured_fraction_theta_full 0.997
_diffrn_measured_fraction_theta_max 0.977
_diffrn_measurement_device_type 'CCD area detector'
_diffrn_measurement_method 'phi and omega scans'
_diffrn_radiation_monochromator graphite
_diffrn_radiation_source 'sealed tube'
_diffrn_radiation_type MoK\a
_diffrn_radiation_wavelength 0.71073
_diffrn_reflns_av_R_equivalents 0.0436
_diffrn_reflns_av_unetI/netI 0.0432
_diffrn_reflns_Laue_measured_fraction_full 0.997
_diffrn_reflns_Laue_measured_fraction_max 0.977
_diffrn_reflns_limit_h_max 9
_diffrn_reflns_limit_h_min -9
_diffrn_reflns_limit_k_max 14
_diffrn_reflns_limit_k_min -14
_diffrn_reflns_limit_l_max 22
_diffrn_reflns_limit_l_min -21
_diffrn_reflns_number 19740
_diffrn_reflns_point_group_measured_fraction_full 0.997
_diffrn_reflns_point_group_measured_fraction_max 0.977
_diffrn_reflns_theta_full 25.242
_diffrn_reflns_theta_max 28.323
_diffrn_reflns_theta_min 2.581
_exptl_absorpt_coefficient_mu 1.542
_exptl_absorpt_correction_T_max 1
_exptl_absorpt_correction_T_min 0.692331
_exptl_absorpt_correction_type empirical
_exptl_absorpt_process_details 'SADABS v2.10 BRUKER 2001'
_exptl_crystal_colour colorless
_exptl_crystal_density_diffrn 1.776
_exptl_crystal_description plate
_exptl_crystal_F_000 658
_exptl_crystal_size_max 0.33
_exptl_crystal_size_mid 0.15
_exptl_crystal_size_min 0.08
_refine_diff_density_max 9.319
_refine_diff_density_min -0.950
_refine_diff_density_rms 0.252
_refine_ls_extinction_method none
_refine_ls_goodness_of_fit_ref 1.047
_refine_ls_hydrogen_treatment refxyz
_refine_ls_matrix_type full
_refine_ls_number_parameters 417
_refine_ls_number_reflns 6120
_refine_ls_number_restraints 0
_refine_ls_restrained_S_all 1.047
_refine_ls_R_factor_all 0.0589
_refine_ls_R_factor_gt 0.0526
_refine_ls_shift/su_max 0.001
_refine_ls_shift/su_mean 0.000
_refine_ls_structure_factor_coef Fsqd
_refine_ls_weighting_details 'w=1/[\s^2^(Fo^2^)+(0.1060P)^2^] where P=(Fo^2^+2Fc^2^)/3'
_refine_ls_weighting_scheme calc
_refine_ls_wR_factor_gt 0.1335
_refine_ls_wR_factor_ref 0.1391
_reflns_Friedel_coverage 0.000
_reflns_number_gt 5358
_reflns_number_total 6120
_reflns_threshold_expression 'I > 2\s(I)'
_cod_data_source_file c8dt03264e2.cif
_cod_data_source_block oe407
_cod_depositor_comments 'Adding full bibliography for 7047589--7047590.cif.'
_cod_database_code 7047589
_shelx_shelxl_version_number 2014/7
_shelx_space_group_comment
;
The symmetry employed for this shelxl refinement is uniquely defined
by the following loop, which should always be used as a source of
symmetry information in preference to the above space-group names.
They are only intended as comments.
;

loop_
_space_group_symop_operation_xyz
'x, y, z'
'-x, -y, -z'

loop_
_atom_site_label
_atom_site_type_symbol
_atom_site_fract_x
_atom_site_fract_y
_atom_site_fract_z
_atom_site_U_iso_or_equiv
_atom_site_adp_type
_atom_site_occupancy
_atom_site_site_symmetry_order
_atom_site_calc_flag
_atom_site_refinement_flags_posn
_atom_site_refinement_flags_adp
_atom_site_refinement_flags_occupancy
Cd1 Cd 0.5000 1.0000 0.0000 0.00959(11) Uani 1 2 d S . P
Cd2 Cd 0.79610(3) 0.69620(2) 0.01874(2) 0.01017(11) Uani 1 1 d . . .
Cl4 Cl 0.62055(12) 0.79235(8) -0.08432(5) 0.01251(18) Uani 1 1 d . . .
P1 P 0.91722(12) 1.01827(9) 0.12128(6) 0.01006(19) Uani 1 1 d . . .
H1 H 1.085(6) 1.035(4) 0.100(3) 0.015 Uiso 1 1 d . U .
P2 P 0.54255(12) 0.44052(8) -0.11620(6) 0.00869(19) Uani 1 1 d . . .
H2A H 0.451(6) 0.529(4) -0.115(3) 0.008(10) Uiso 1 1 d . . .
O1 O 0.7905(3) 1.0782(2) 0.06965(16) 0.0124(5) Uani 1 1 d . . .
O2 O 0.8697(4) 0.8809(3) 0.11878(17) 0.0181(6) Uani 1 1 d . . .
O5 O 0.5882(4) 1.1017(3) -0.09749(17) 0.0173(6) Uani 1 1 d . . .
O7 O 0.7339(3) 0.4971(2) -0.08041(16) 0.0114(5) Uani 1 1 d . . .
O8 O 0.5371(3) 0.6590(2) 0.07976(16) 0.0120(5) Uani 1 1 d . . .
O9 O 1.0919(4) 0.7092(3) -0.02362(19) 0.0199(6) Uani 1 1 d . . .
O10 O 0.9299(4) 0.5789(3) 0.10087(18) 0.0211(6) Uani 1 1 d . . .
C1 C 0.9374(5) 1.1172(3) 0.2323(2) 0.0090(6) Uani 1 1 d . . .
C1B C 0.5422(5) 0.3675(3) -0.2304(2) 0.0092(6) Uani 1 1 d . . .
C8 C 1.0929(5) 1.1448(4) 0.3898(3) 0.0185(8) Uani 1 1 d . . .
H8 H 1.175(7) 1.108(5) 0.435(3) 0.025(13) Uiso 1 1 d . . .
C8B C 0.6393(5) 0.3823(4) -0.3744(2) 0.0114(7) Uani 1 1 d . . .
H8B H 0.710(6) 0.436(4) -0.404(3) 0.009(10) Uiso 1 1 d . . .
B7B B 0.4067(6) 0.3740(4) -0.3886(3) 0.0126(8) Uani 1 1 d . . .
H7B H 0.336(6) 0.423(4) -0.432(3) 0.010(10) Uiso 1 1 d . . .
B2 B 0.8233(5) 1.2560(4) 0.2607(3) 0.0102(7) Uani 1 1 d . . .
H2 H 0.737(7) 1.281(5) 0.207(3) 0.024(13) Uiso 1 1 d . . .
B4 B 1.1478(6) 1.1281(4) 0.2891(3) 0.0122(8) Uani 1 1 d . . .
H4 H 1.249(6) 1.073(5) 0.266(3) 0.016(11) Uiso 1 1 d . . .
B2B B 0.3396(5) 0.3635(4) -0.2919(3) 0.0120(8) Uani 1 1 d . . .
H2B H 0.217(9) 0.410(6) -0.270(4) 0.053(19) Uiso 1 1 d . . .
B4B B 0.7327(6) 0.3877(4) -0.2772(3) 0.0123(8) Uani 1 1 d . . .
H4B H 0.847(6) 0.440(4) -0.250(3) 0.007(10) Uiso 1 1 d . . .
B3 B 1.0639(5) 1.2633(4) 0.2605(3) 0.0114(8) Uani 1 1 d . . .
H3 H 1.132(6) 1.289(4) 0.211(3) 0.017(11) Uiso 1 1 d . . .
B5 B 0.9575(6) 1.0374(4) 0.3071(3) 0.0120(8) Uani 1 1 d . . .
H5 H 0.952(7) 0.944(5) 0.295(3) 0.024(13) Uiso 1 1 d . . .
B3B B 0.5303(6) 0.4663(4) -0.2936(3) 0.0119(8) Uani 1 1 d . . .
H3B H 0.527(8) 0.575(6) -0.279(4) 0.046(17) Uiso 1 1 d . . .
B6 B 0.7581(5) 1.1161(4) 0.2886(3) 0.0116(8) Uani 1 1 d . . .
H6 H 0.633(6) 1.066(4) 0.263(3) 0.010(10) Uiso 1 1 d . . .
B5B B 0.6655(6) 0.2356(4) -0.2651(3) 0.0109(7) Uani 1 1 d . . .
H5B H 0.748(7) 0.202(5) -0.214(3) 0.027(13) Uiso 1 1 d . . .
B6B B 0.4236(6) 0.2205(4) -0.2747(3) 0.0116(8) Uani 1 1 d . . .
H6B H 0.362(6) 0.181(4) -0.236(3) 0.009(10) Uiso 1 1 d . . .
B9 B 0.8612(6) 1.1368(4) 0.3893(3) 0.0119(8) Uani 1 1 d . . .
H9 H 0.815(6) 1.096(4) 0.426(3) 0.013(11) Uiso 1 1 d . . .
B9B B 0.7318(6) 0.2461(4) -0.3622(3) 0.0134(8) Uani 1 1 d . . .
H9B H 0.864(8) 0.223(5) -0.384(4) 0.037(15) Uiso 1 1 d . . .
B10 B 0.7736(6) 1.2692(4) 0.3644(3) 0.0129(8) Uani 1 1 d . . .
H10 H 0.658(7) 1.305(5) 0.386(3) 0.023(13) Uiso 1 1 d . . .
B10B B 0.5399(6) 0.1417(4) -0.3611(3) 0.0139(8) Uani 1 1 d . . .
H10B H 0.535(8) 0.028(5) -0.388(4) 0.034(15) Uiso 1 1 d . . .
B11 B 0.9656(6) 1.3618(4) 0.3472(3) 0.0112(7) Uani 1 1 d . . .
H11 H 0.964(6) 1.462(4) 0.360(3) 0.014(11) Uiso 1 1 d . . .
B11B B 0.3391(6) 0.2213(4) -0.3774(3) 0.0140(8) Uani 1 1 d . . .
H11B H 0.215(8) 0.168(5) -0.412(3) 0.038(15) Uiso 1 1 d . . .
B7 B 1.1652(6) 1.2820(4) 0.3647(3) 0.0126(8) Uani 1 1 d . . .
H7 H 1.300(6) 1.331(4) 0.388(3) 0.013(11) Uiso 1 1 d . . .
B12 B 0.9865(6) 1.2863(4) 0.4293(3) 0.0151(8) Uani 1 1 d . . .
H12 H 0.998(6) 1.334(4) 0.492(3) 0.010(10) Uiso 1 1 d . . .
B12B B 0.5291(6) 0.2376(4) -0.4317(3) 0.0132(8) Uani 1 1 d . . .
H12B H 0.532(6) 0.203(4) -0.497(3) 0.008(10) Uiso 1 1 d . . .

loop_
_atom_site_aniso_label
_atom_site_aniso_U_11
_atom_site_aniso_U_22
_atom_site_aniso_U_33
_atom_site_aniso_U_23
_atom_site_aniso_U_13
_atom_site_aniso_U_12
Cd1 0.00843(19) 0.00823(19) 0.0129(2) 0.00426(14) 0.00139(14) 0.00073(13)
Cd2 0.00861(16) 0.00721(15) 0.01361(16) 0.00163(11) 0.00095(11) -0.00019(10)
Cl4 0.0147(4) 0.0105(4) 0.0121(4) 0.0027(3) 0.0017(3) 0.0029(3)
P1 0.0090(4) 0.0093(4) 0.0107(4) 0.0013(3) 0.0000(3) 0.0009(3)
P2 0.0075(4) 0.0085(4) 0.0098(4) 0.0022(3) 0.0010(3) 0.0013(3)
O1 0.0113(12) 0.0117(12) 0.0141(13) 0.0045(10) -0.0006(10) -0.0007(9)
O2 0.0257(15) 0.0105(13) 0.0152(14) 0.0010(10) -0.0026(12) 0.0007(10)
O5 0.0190(14) 0.0177(14) 0.0214(14) 0.0125(11) 0.0091(11) 0.0076(10)
O7 0.0091(12) 0.0104(12) 0.0131(12) 0.0019(10) 0.0001(10) -0.0010(9)
O8 0.0126(13) 0.0127(12) 0.0120(12) 0.0048(10) 0.0046(10) -0.0002(9)
O9 0.0153(14) 0.0184(14) 0.0310(16) 0.0126(12) 0.0092(12) 0.0038(10)
O10 0.0145(14) 0.0369(17) 0.0197(15) 0.0183(13) 0.0058(11) 0.0098(12)
C1 0.0091(16) 0.0069(15) 0.0101(16) 0.0016(12) 0.0002(13) 0.0002(12)
C1B 0.0069(15) 0.0075(15) 0.0129(17) 0.0029(13) 0.0001(13) -0.0003(12)
C8 0.0144(19) 0.023(2) 0.0153(19) 0.0020(15) -0.0012(15) 0.0012(15)
C8B 0.0123(17) 0.0115(17) 0.0116(17) 0.0054(13) 0.0019(13) -0.0006(12)
B7B 0.0106(19) 0.0153(19) 0.0108(19) 0.0024(15) 0.0008(15) -0.0001(14)
B2 0.0074(18) 0.0108(18) 0.0118(19) 0.0020(14) 0.0017(14) 0.0017(13)
B4 0.0076(18) 0.0151(19) 0.0136(19) 0.0044(15) 0.0004(15) 0.0001(14)
B2B 0.0071(18) 0.0151(19) 0.0136(19) 0.0039(15) 0.0017(15) 0.0006(14)
B4B 0.0093(19) 0.0147(19) 0.015(2) 0.0073(16) 0.0031(15) 0.0008(14)
B3 0.0070(18) 0.0094(18) 0.016(2) 0.0023(15) 0.0005(15) -0.0008(13)
B5 0.015(2) 0.0078(18) 0.013(2) 0.0032(15) 0.0021(15) 0.0001(14)
B3B 0.0136(19) 0.0109(18) 0.0122(19) 0.0051(15) 0.0020(15) -0.0003(14)
B6 0.0068(18) 0.0117(18) 0.016(2) 0.0034(15) 0.0033(15) -0.0010(14)
B5B 0.0108(18) 0.0099(18) 0.0122(19) 0.0031(14) 0.0022(15) 0.0024(13)
B6B 0.0114(19) 0.0106(18) 0.0117(19) 0.0025(15) -0.0001(15) -0.0015(14)
B9 0.0107(19) 0.0078(18) 0.016(2) 0.0015(15) 0.0049(15) -0.0022(14)
B9B 0.014(2) 0.0145(19) 0.012(2) 0.0033(16) 0.0037(16) 0.0029(15)
B10 0.0107(19) 0.0117(18) 0.016(2) 0.0019(15) 0.0052(16) 0.0000(14)
B10B 0.015(2) 0.0094(18) 0.016(2) 0.0016(15) 0.0016(16) -0.0008(14)
B11 0.0101(19) 0.0101(18) 0.0120(19) 0.0009(15) 0.0026(15) -0.0012(14)
B11B 0.013(2) 0.0129(19) 0.015(2) 0.0031(16) 0.0019(16) -0.0034(15)
B7 0.0110(19) 0.0105(18) 0.015(2) 0.0022(15) 0.0000(15) 0.0009(14)
B12 0.015(2) 0.0133(19) 0.017(2) 0.0042(16) 0.0040(17) 0.0025(15)
B12B 0.013(2) 0.0140(19) 0.012(2) 0.0030(15) 0.0036(16) 0.0002(15)

loop_
_atom_type_symbol
_atom_type_description
_atom_type_scat_dispersion_real
_atom_type_scat_dispersion_imag
_atom_type_scat_source
C C 0.0033 0.0016 'International Tables Vol C Tables 4.2.6.8 and 6.1.1.4'
H H 0.0000 0.0000 'International Tables Vol C Tables 4.2.6.8 and 6.1.1.4'
B B 0.0013 0.0007 'International Tables Vol C Tables 4.2.6.8 and 6.1.1.4'
Cd Cd -0.8075 1.2024 'International Tables Vol C Tables 4.2.6.8 and 6.1.1.4'
Cl Cl 0.1484 0.1585 'International Tables Vol C Tables 4.2.6.8 and 6.1.1.4'
O O 0.0106 0.0060 'International Tables Vol C Tables 4.2.6.8 and 6.1.1.4'
P P 0.1023 0.0942 'International Tables Vol C Tables 4.2.6.8 and 6.1.1.4'

loop_
_geom_angle_atom_site_label_1
_geom_angle_atom_site_label_2
_geom_angle_atom_site_label_3
_geom_angle
_geom_angle_site_symmetry_1
_geom_angle_site_symmetry_3
O1 Cd1 O1 180.0 . 2_675
O1 Cd1 O5 96.44(9) . 2_675
O1 Cd1 O5 83.56(9) 2_675 2_675
O1 Cd1 O5 83.56(9) . .
O1 Cd1 O5 96.44(9) 2_675 .
O5 Cd1 O5 180.0 2_675 .
O1 Cd1 Cl4 88.34(7) . 2_675
O1 Cd1 Cl4 91.66(7) 2_675 2_675
O5 Cd1 Cl4 90.07(7) 2_675 2_675
O5 Cd1 Cl4 89.93(7) . 2_675
O1 Cd1 Cl4 91.66(7) . .
O1 Cd1 Cl4 88.34(7) 2_675 .
O5 Cd1 Cl4 89.93(7) 2_675 .
O5 Cd1 Cl4 90.07(7) . .
Cl4 Cd1 Cl4 180.0 2_675 .
O2 Cd2 O7 175.96(9) . .
O2 Cd2 O10 92.42(11) . .
O7 Cd2 O10 83.68(10) . .
O2 Cd2 O8 91.34(10) . .
O7 Cd2 O8 89.25(9) . .
O10 Cd2 O8 83.36(9) . .
O2 Cd2 O9 88.62(11) . .
O7 Cd2 O9 89.91(10) . .
O10 Cd2 O9 83.81(10) . .
O8 Cd2 O9 167.16(9) . .
O2 Cd2 Cl4 95.92(7) . .
O7 Cd2 Cl4 88.03(7) . .
O10 Cd2 Cl4 171.04(8) . .
O8 Cd2 Cl4 93.16(7) . .
O9 Cd2 Cl4 99.61(7) . .
Cd1 Cl4 Cd2 108.09(4) . .
O1 P1 O2 117.89(15) . .
O1 P1 C1 108.76(15) . .
O2 P1 C1 107.55(16) . .
O1 P1 H1 106.7(19) . .
O2 P1 H1 112.1(19) . .
C1 P1 H1 102.7(19) . .
O7 P2 O8 116.60(15) . 2_665
O7 P2 C1B 107.74(15) . .
O8 P2 C1B 108.42(15) 2_665 .
O7 P2 H2A 106.9(19) . .
O8 P2 H2A 115.1(19) 2_665 .
C1B P2 H2A 101(2) . .
P1 O1 Cd1 128.74(14) . .
P1 O2 Cd2 135.79(17) . .
P2 O7 Cd2 123.08(14) . .
P2 O8 Cd2 138.69(15) 2_665 .
B6 C1 B5 63.0(2) . .
B6 C1 B4 114.5(3) . .
B5 C1 B4 62.4(2) . .
B6 C1 B3 113.7(3) . .
B5 C1 B3 114.1(3) . .
B4 C1 B3 62.7(2) . .
B6 C1 B2 62.5(2) . .
B5 C1 B2 114.4(3) . .
B4 C1 B2 113.9(3) . .
B3 C1 B2 61.8(2) . .
B6 C1 P1 119.2(2) . .
B5 C1 P1 116.9(2) . .
B4 C1 P1 116.0(2) . .
B3 C1 P1 118.1(2) . .
B2 C1 P1 120.1(2) . .
B4B C1B B3B 63.2(2) . .
B4B C1B B6B 113.7(3) . .
B3B C1B B6B 113.9(3) . .
B4B C1B B5B 62.6(2) . .
B3B C1B B5B 114.9(3) . .
B6B C1B B5B 62.2(2) . .
B4B C1B B2B 114.3(3) . .
B3B C1B B2B 61.9(2) . .
B6B C1B B2B 62.8(2) . .
B5B C1B B2B 114.5(3) . .
B4B C1B P2 119.7(2) . .
B3B C1B P2 118.1(2) . .
B6B C1B P2 117.1(2) . .
B5B C1B P2 118.6(2) . .
B2B C1B P2 116.4(2) . .
B9 C8 B5 60.1(2) . .
B9 C8 B4 109.7(3) . .
B5 C8 B4 62.2(2) . .
B9 C8 B7 109.6(3) . .
B5 C8 B7 112.1(3) . .
B4 C8 B7 61.5(2) . .
B9 C8 B12 61.0(2) . .
B5 C8 B12 111.5(3) . .
B4 C8 B12 111.5(3) . .
B7 C8 B12 61.2(2) . .
B9 C8 H8 118(3) . .
B5 C8 H8 119(3) . .
B4 C8 H8 123(3) . .
B7 C8 H8 122(3) . .
B12 C8 H8 117(3) . .
B4B C8B B3B 64.2(2) . .
B4B C8B B7B 115.5(3) . .
B3B C8B B7B 62.1(2) . .
B4B C8B B12B 114.7(3) . .
B3B C8B B12B 114.5(3) . .
B7B C8B B12B 62.8(2) . .
B4B C8B B9B 62.6(2) . .
B3B C8B B9B 115.8(3) . .
B7B C8B B9B 115.1(3) . .
B12B C8B B9B 62.7(2) . .
B4B C8B H8B 116(2) . .
B3B C8B H8B 116(2) . .
B7B C8B H8B 118(2) . .
B12B C8B H8B 120(2) . .
B9B C8B H8B 118(2) . .
C8B B7B B3B 58.6(2) . .
C8B B7B B2B 104.6(3) . .
B3B B7B B2B 60.4(2) . .
C8B B7B B12B 58.7(2) . .
B3B B7B B12B 108.2(3) . .
B2B B7B B12B 107.9(3) . .
C8B B7B B11B 104.2(3) . .
B3B B7B B11B 108.2(3) . .
B2B B7B B11B 60.1(2) . .
B12B B7B B11B 59.6(2) . .
C8B B7B H7B 120(2) . .
B3B B7B H7B 120(2) . .
B2B B7B H7B 127(2) . .
B12B B7B H7B 119(2) . .
B11B B7B H7B 127(2) . .
C1 B2 B10 104.3(3) . .
C1 B2 B11 104.9(3) . .
B10 B2 B11 60.9(2) . .
C1 B2 B3 58.9(2) . .
B10 B2 B3 108.4(3) . .
B11 B2 B3 59.9(2) . .
C1 B2 B6 57.8(2) . .
B10 B2 B6 59.8(2) . .
B11 B2 B6 108.3(3) . .
B3 B2 B6 107.5(3) . .
C1 B2 H2 116(3) . .
B10 B2 H2 129(3) . .
B11 B2 H2 128(2) . .
B3 B2 H2 118(3) . .
B6 B2 H2 119(2) . .
C1 B4 C8 102.7(3) . .
C1 B4 B7 104.7(3) . .
C8 B4 B7 59.7(2) . .
C1 B4 B5 58.6(2) . .
C8 B4 B5 58.8(2) . .
B7 B4 B5 107.9(3) . .
C1 B4 B3 58.8(2) . .
C8 B4 B3 106.2(3) . .
B7 B4 B3 59.8(2) . .
B5 B4 B3 107.8(3) . .
C1 B4 H4 122(3) . .
C8 B4 H4 121(3) . .
B7 B4 H4 129(3) . .
B5 B4 H4 113(3) . .
B3 B4 H4 129(3) . .
C1B B2B B7B 104.3(3) . .
C1B B2B B3B 58.7(2) . .
B7B B2B B3B 59.5(2) . .
C1B B2B B11B 104.2(3) . .
B7B B2B B11B 60.5(2) . .
B3B B2B B11B 107.9(3) . .
C1B B2B B6B 58.4(2) . .
B7B B2B B6B 107.7(3) . .
B3B B2B B6B 107.6(3) . .
B11B B2B B6B 59.5(2) . .
C1B B2B H2B 126(3) . .
B7B B2B H2B 119(3) . .
B3B B2B H2B 117(3) . .
B11B B2B H2B 125(3) . .
B6B B2B H2B 127(3) . .
C8B B4B C1B 101.0(3) . .
C8B B4B B9B 59.7(2) . .
C1B B4B B9B 105.1(3) . .
C8B B4B B5B 105.1(3) . .
C1B B4B B5B 59.1(2) . .
B9B B4B B5B 59.8(2) . .
C8B B4B B3B 58.1(2) . .
C1B B4B B3B 58.5(2) . .
B9B B4B B3B 108.4(3) . .
B5B B4B B3B 108.1(3) . .
C8B B4B H4B 123(2) . .
C1B B4B H4B 127(2) . .
B9B B4B H4B 122(2) . .
B5B B4B H4B 124(2) . .
B3B B4B H4B 120(2) . .
C1 B3 B11 105.3(3) . .
C1 B3 B2 59.2(2) . .
B11 B3 B2 60.1(2) . .
C1 B3 B7 104.4(3) . .
B11 B3 B7 60.4(2) . .
B2 B3 B7 108.2(3) . .
C1 B3 B4 58.5(2) . .
B11 B3 B4 108.3(3) . .
B2 B3 B4 108.4(3) . .
B7 B3 B4 59.6(2) . .
C1 B3 H3 117(2) . .
B11 B3 H3 130(2) . .
B2 B3 H3 123(2) . .
B7 B3 H3 125(2) . .
B4 B3 H3 115(2) . .
C1 B5 B9 102.7(3) . .
C1 B5 C8 103.1(3) . .
B9 B5 C8 59.5(2) . .
C1 B5 B4 59.0(2) . .
B9 B5 B4 106.7(3) . .
C8 B5 B4 59.0(2) . .
C1 B5 B6 58.0(2) . .
B9 B5 B6 59.0(2) . .
C8 B5 B6 106.5(3) . .
B4 B5 B6 107.5(3) . .
C1 B5 H5 125(3) . .
B9 B5 H5 123(3) . .
C8 B5 H5 125(3) . .
B4 B5 H5 123(3) . .
B6 B5 H5 121(3) . .
C8B B3B C1B 100.6(3) . .
C8B B3B B7B 59.4(2) . .
C1B B3B B7B 105.2(3) . .
C8B B3B B2B 105.1(3) . .
C1B B3B B2B 59.3(2) . .
B7B B3B B2B 60.1(2) . .
C8B B3B B4B 57.7(2) . .
C1B B3B B4B 58.3(2) . .
B7B B3B B4B 107.9(3) . .
B2B B3B B4B 108.1(3) . .
C8B B3B H3B 120(3) . .
C1B B3B H3B 133(3) . .
B7B B3B H3B 116(3) . .
B2B B3B H3B 124(3) . .
B4B B3B H3B 124(3) . .
C1 B6 B9 103.2(3) . .
C1 B6 B10 105.7(3) . .
B9 B6 B10 60.0(2) . .
C1 B6 B2 59.7(2) . .
B9 B6 B2 106.7(3) . .
B10 B6 B2 59.8(2) . .
C1 B6 B5 59.0(2) . .
B9 B6 B5 58.6(2) . .
B10 B6 B5 108.4(3) . .
B2 B6 B5 108.8(3) . .
C1 B6 H6 124(2) . .
B9 B6 H6 126(2) . .
B10 B6 H6 122(2) . .
B2 B6 H6 120(2) . .
B5 B6 H6 122(2) . .
C1B B5B B9B 104.4(3) . .
C1B B5B B6B 58.8(2) . .
B9B B5B B6B 107.8(3) . .
C1B B5B B10B 104.8(3) . .
B9B B5B B10B 60.3(2) . .
B6B B5B B10B 59.8(2) . .
C1B B5B B4B 58.4(2) . .
B9B B5B B4B 59.7(2) . .
B6B B5B B4B 107.5(3) . .
B10B B5B B4B 107.9(3) . .
C1B B5B H5B 117(3) . .
B9B B5B H5B 128(3) . .
B6B B5B H5B 120(3) . .
B10B B5B H5B 129(3) . .
B4B B5B H5B 118(3) . .
C1B B6B B11B 104.7(3) . .
C1B B6B B10B 105.3(3) . .
B11B B6B B10B 60.7(2) . .
C1B B6B B5B 59.1(2) . .
B11B B6B B5B 108.6(3) . .
B10B B6B B5B 60.1(2) . .
C1B B6B B2B 58.8(2) . .
B11B B6B B2B 59.8(2) . .
B10B B6B B2B 108.8(3) . .
B5B B6B B2B 108.6(3) . .
C1B B6B H6B 118(2) . .
B11B B6B H6B 128(2) . .
B10B B6B H6B 127(3) . .
B5B B6B H6B 119(2) . .
B2B B6B H6B 119(2) . .
C8 B9 B5 60.4(2) . .
C8 B9 B6 109.9(3) . .
B5 B9 B6 62.4(2) . .
C8 B9 B10 109.9(3) . .
B5 B9 B10 112.4(3) . .
B6 B9 B10 61.3(2) . .
C8 B9 B12 60.6(2) . .
B5 B9 B12 111.3(3) . .
B6 B9 B12 111.2(3) . .
B10 B9 B12 61.6(2) . .
C8 B9 H9 116(3) . .
B5 B9 H9 115(3) . .
B6 B9 H9 123(3) . .
B10 B9 H9 125(3) . .
B12 B9 H9 120(3) . .
C8B B9B B4B 57.8(2) . .
C8B B9B B5B 104.2(3) . .
B4B B9B B5B 60.5(2) . .
C8B B9B B10B 104.5(3) . .
B4B B9B B10B 108.3(3) . .
B5B B9B B10B 60.0(2) . .
C8B B9B B12B 58.4(2) . .
B4B B9B B12B 107.2(3) . .
B5B B9B B12B 107.7(3) . .
B10B B9B B12B 60.0(2) . .
C8B B9B H9B 119(3) . .
B4B B9B H9B 115(3) . .
B5B B9B H9B 125(3) . .
B10B B9B H9B 130(3) . .
B12B B9B H9B 123(3) . .
B9 B10 B6 58.7(2) . .
B9 B10 B2 106.2(3) . .
B6 B10 B2 60.4(2) . .
B9 B10 B12 59.4(2) . .
B6 B10 B12 107.4(3) . .
B2 B10 B12 107.5(3) . .
B9 B10 B11 106.2(3) . .
B6 B10 B11 107.9(3) . .
B2 B10 B11 59.8(2) . .
B12 B10 B11 59.8(2) . .
B9 B10 H10 121(3) . .
B6 B10 H10 119(3) . .
B2 B10 H10 122(3) . .
B12 B10 H10 124(3) . .
B11 B10 H10 125(3) . .
B6B B10B B5B 60.0(2) . .
B6B B10B B9B 107.4(3) . .
B5B B10B B9B 59.6(2) . .
B6B B10B B12B 106.9(3) . .
B5B B10B B12B 107.4(3) . .
B9B B10B B12B 60.0(2) . .
B6B B10B B11B 59.6(2) . .
B5B B10B B11B 107.6(3) . .
B9B B10B B11B 107.6(3) . .
B12B B10B B11B 59.4(2) . .
B6B B10B H10B 122(3) . .
B5B B10B H10B 125(3) . .
B9B B10B H10B 124(3) . .
B12B B10B H10B 120(3) . .
B11B B10B H10B 119(3) . .
B3 B11 B2 60.1(2) . .
B3 B11 B7 59.9(2) . .
B2 B11 B7 107.7(3) . .
B3 B11 B12 107.3(3) . .
B2 B11 B12 107.4(3) . .
B7 B11 B12 59.6(2) . .
B3 B11 B10 107.3(3) . .
B2 B11 B10 59.3(2) . .
B7 B11 B10 107.4(3) . .
B12 B11 B10 60.0(2) . .
B3 B11 H11 123(2) . .
B2 B11 H11 121(2) . .
B7 B11 H11 124(3) . .
B12 B11 H11 122(2) . .
B10 B11 H11 120(3) . .
B6B B11B B12B 107.6(3) . .
B6B B11B B2B 60.7(2) . .
B12B B11B B2B 107.9(3) . .
B6B B11B B7B 107.8(3) . .
B12B B11B B7B 60.1(2) . .
B2B B11B B7B 59.4(2) . .
B6B B11B B10B 59.7(2) . .
B12B B11B B10B 60.2(2) . .
B2B B11B B10B 108.7(3) . .
B7B B11B B10B 108.4(3) . .
B6B B11B H11B 124(3) . .
B12B B11B H11B 119(3) . .
B2B B11B H11B 123(3) . .
B7B B11B H11B 120(3) . .
B10B B11B H11B 121(3) . .
C8 B7 B4 58.8(2) . .
C8 B7 B12 59.5(2) . .
B4 B7 B12 108.0(3) . .
C8 B7 B3 106.3(3) . .
B4 B7 B3 60.7(2) . .
B12 B7 B3 107.7(3) . .
C8 B7 B11 106.8(3) . .
B4 B7 B11 108.6(3) . .
B12 B7 B11 60.2(2) . .
B3 B7 B11 59.7(2) . .
C8 B7 H7 122(2) . .
B4 B7 H7 119(2) . .
B12 B7 H7 123(2) . .
B3 B7 H7 122(2) . .
B11 B7 H7 124(2) . .
C8 B12 B9 58.4(2) . .
C8 B12 B7 59.3(2) . .
B9 B12 B7 106.0(3) . .
C8 B12 B11 106.6(3) . .
B9 B12 B11 106.3(3) . .
B7 B12 B11 60.2(2) . .
C8 B12 B10 106.2(3) . .
B9 B12 B10 59.0(2) . .
B7 B12 B10 108.2(3) . .
B11 B12 B10 60.3(2) . .
C8 B12 H12 122(2) . .
B9 B12 H12 120(2) . .
B7 B12 H12 124(2) . .
B11 B12 H12 125(2) . .
B10 B12 H12 121(2) . .
C8B B12B B11B 104.5(3) . .
C8B B12B B7B 58.5(2) . .
B11B B12B B7B 60.3(2) . .
C8B B12B B10B 104.7(3) . .
B11B B12B B10B 60.4(2) . .
B7B B12B B10B 108.7(3) . .
C8B B12B B9B 58.8(2) . .
B11B B12B B9B 108.2(3) . .
B7B B12B B9B 108.3(3) . .
B10B B12B B9B 59.9(2) . .
C8B B12B H12B 121(2) . .
B11B B12B H12B 125(2) . .
B7B B12B H12B 120(2) . .
B10B B12B H12B 125(2) . .
B9B B12B H12B 120(2) . .

loop_
_geom_bond_atom_site_label_1
_geom_bond_atom_site_label_2
_geom_bond_distance
_geom_bond_site_symmetry_2
Cd1 O1 2.327(3) .
Cd1 O1 2.327(3) 2_675
Cd1 O5 2.330(3) 2_675
Cd1 O5 2.330(3) .
Cd1 Cl4 2.5309(10) 2_675
Cd1 Cl4 2.5310(10) .
Cd2 O2 2.206(3) .
Cd2 O7 2.300(3) .
Cd2 O10 2.303(3) .
Cd2 O8 2.313(2) .
Cd2 O9 2.359(3) .
Cd2 Cl4 2.5320(9) .
P1 O1 1.500(3) .
P1 O2 1.504(3) .
P1 C1 1.832(4) .
P1 H1 1.34(5) .
P2 O7 1.503(3) .
P2 O8 1.505(2) 2_665
P2 C1B 1.830(4) .
P2 H2A 1.19(4) .
O8 P2 1.505(2) 2_665
C1 B6 1.689(5) .
C1 B5 1.707(5) .
C1 B4 1.714(5) .
C1 B3 1.718(5) .
C1 B2 1.723(5) .
C1B B4B 1.701(5) .
C1B B3B 1.704(5) .
C1B B6B 1.708(5) .
C1B B5B 1.714(5) .
C1B B2B 1.715(5) .
C8 B9 1.700(6) .
C8 B5 1.715(6) .
C8 B4 1.717(6) .
C8 B7 1.733(6) .
C8 B12 1.738(6) .
C8 H8 1.09(5) .
C8B B4B 1.676(6) .
C8B B3B 1.684(6) .
C8B B7B 1.698(6) .
C8B B12B 1.703(6) .
C8B B9B 1.710(6) .
C8B H8B 1.02(4) .
B7B B3B 1.744(6) .
B7B B2B 1.755(6) .
B7B B12B 1.772(6) .
B7B B11B 1.775(6) .
B7B H7B 1.11(4) .
B2 B10 1.760(6) .
B2 B11 1.768(6) .
B2 B3 1.768(6) .
B2 B6 1.770(6) .
B2 H2 1.15(5) .
B4 B7 1.764(6) .
B4 B5 1.772(6) .
B4 B3 1.785(6) .
B4 H4 1.01(5) .
B2B B3B 1.759(6) .
B2B B11B 1.767(6) .
B2B B6B 1.783(6) .
B2B H2B 1.10(7) .
B4B B9B 1.758(6) .
B4B B5B 1.773(6) .
B4B B3B 1.785(6) .
B4B H4B 0.99(4) .
B3 B11 1.765(6) .
B3 B7 1.768(6) .
B3 H3 1.10(4) .
B5 B9 1.710(6) .
B5 B6 1.774(6) .
B5 H5 0.97(5) .
B3B H3B 1.13(6) .
B6 B9 1.715(6) .
B6 B10 1.760(6) .
B6 H6 1.03(4) .
B5B B9B 1.761(6) .
B5B B6B 1.766(6) .
B5B B10B 1.768(6) .
B5B H5B 1.15(5) .
B6B B11B 1.760(6) .
B6B B10B 1.763(6) .
B6B H6B 1.00(4) .
B9 B10 1.738(6) .
B9 B12 1.745(6) .
B9 H9 0.93(4) .
B9B B10B 1.774(6) .
B9B B12B 1.777(6) .
B9B H9B 1.09(6) .
B10 B12 1.783(6) .
B10 B11 1.788(6) .
B10 H10 1.01(5) .
B10B B12B 1.776(6) .
B10B B11B 1.780(6) .
B10B H10B 1.19(6) .
B11 B7 1.778(6) .
B11 B12 1.779(6) .
B11 H11 1.05(5) .
B11B B12B 1.763(6) .
B11B H11B 1.08(6) .
B7 B12 1.767(6) .
B7 H7 1.09(4) .
B12 H12 1.02(4) .
B12B H12B 1.04(4) .

loop_
_geom_torsion_atom_site_label_1
_geom_torsion_atom_site_label_2
_geom_torsion_atom_site_label_3
_geom_torsion_atom_site_label_4
_geom_torsion
_geom_torsion_site_symmetry_1
O2 P1 O1 Cd1 10.5(3) .
C1 P1 O1 Cd1 -112.2(2) .
O1 P1 O2 Cd2 50.8(3) .
C1 P1 O2 Cd2 174.1(2) .
O8 P2 O7 Cd2 -100.63(18) 2_665
C1B P2 O7 Cd2 137.29(16) .
O1 P1 C1 B6 71.9(3) .
O2 P1 C1 B6 -56.8(3) .
O1 P1 C1 B5 144.5(2) .
O2 P1 C1 B5 15.7(3) .
O1 P1 C1 B4 -144.8(2) .
O2 P1 C1 B4 86.5(3) .
O1 P1 C1 B3 -73.4(3) .
O2 P1 C1 B3 157.9(2) .
O1 P1 C1 B2 -1.4(3) .
O2 P1 C1 B2 -130.1(3) .
O7 P2 C1B B4B -6.8(3) .
O8 P2 C1B B4B -133.8(2) 2_665
O7 P2 C1B B3B -80.3(3) .
O8 P2 C1B B3B 152.7(2) 2_665
O7 P2 C1B B6B 137.6(2) .
O8 P2 C1B B6B 10.6(3) 2_665
O7 P2 C1B B5B 66.2(3) .
O8 P2 C1B B5B -60.8(3) 2_665
O7 P2 C1B B2B -151.0(2) .
O8 P2 C1B B2B 82.0(3) 2_665
B4B C8B B7B B3B 37.0(3) .
B12B C8B B7B B3B 143.0(3) .
B9B C8B B7B B3B 107.1(3) .
B4B C8B B7B B2B -3.7(4) .
B3B C8B B7B B2B -40.7(3) .
B12B C8B B7B B2B 102.4(3) .
B9B C8B B7B B2B 66.5(4) .
B4B C8B B7B B12B -106.0(3) .
B3B C8B B7B B12B -143.0(3) .
B9B C8B B7B B12B -35.9(3) .
B4B C8B B7B B11B -65.9(4) .
B3B C8B B7B B11B -102.9(3) .
B12B C8B B7B B11B 40.1(3) .
B9B C8B B7B B11B 4.2(4) .
B6 C1 B2 B10 39.4(3) .
B5 C1 B2 B10 2.3(4) .
B4 C1 B2 B10 -66.9(3) .
B3 C1 B2 B10 -103.1(3) .
P1 C1 B2 B10 149.0(2) .
B6 C1 B2 B11 102.5(3) .
B5 C1 B2 B11 65.5(3) .
B4 C1 B2 B11 -3.7(4) .
B3 C1 B2 B11 -40.0(3) .
P1 C1 B2 B11 -147.9(2) .
B6 C1 B2 B3 142.5(3) .
B5 C1 B2 B3 105.4(3) .
B4 C1 B2 B3 36.2(3) .
P1 C1 B2 B3 -107.9(3) .
B5 C1 B2 B6 -37.1(3) .
B4 C1 B2 B6 -106.2(3) .
B3 C1 B2 B6 -142.5(3) .
P1 C1 B2 B6 109.6(3) .
B6 C1 B4 C8 -3.8(4) .
B5 C1 B4 C8 -40.6(3) .
B3 C1 B4 C8 101.4(3) .
B2 C1 B4 C8 65.5(3) .
P1 C1 B4 C8 -148.8(2) .
B6 C1 B4 B7 -65.3(3) .
B5 C1 B4 B7 -102.2(3) .
B3 C1 B4 B7 39.9(3) .
B2 C1 B4 B7 3.9(4) .
P1 C1 B4 B7 149.6(2) .
B6 C1 B4 B5 36.9(3) .
B3 C1 B4 B5 142.1(3) .
B2 C1 B4 B5 106.1(3) .
P1 C1 B4 B5 -108.2(3) .
B6 C1 B4 B3 -105.2(3) .
B5 C1 B4 B3 -142.1(3) .
B2 C1 B4 B3 -35.9(3) .
P1 C1 B4 B3 109.8(3) .
B9 C8 B4 C1 2.5(4) .
B5 C8 B4 C1 40.5(3) .
B7 C8 B4 C1 -99.8(3) .
B12 C8 B4 C1 -63.2(4) .
B9 C8 B4 B7 102.2(3) .
B5 C8 B4 B7 140.3(3) .
B12 C8 B4 B7 36.6(3) .
B9 C8 B4 B5 -38.1(3) .
B7 C8 B4 B5 -140.3(3) .
B12 C8 B4 B5 -103.7(3) .
B9 C8 B4 B3 63.3(4) .
B5 C8 B4 B3 101.3(3) .
B7 C8 B4 B3 -39.0(3) .
B12 C8 B4 B3 -2.4(4) .
B4B C1B B2B B7B 3.1(4) .
B3B C1B B2B B7B 39.9(3) .
B6B C1B B2B B7B -102.2(3) .
B5B C1B B2B B7B -66.4(3) .
P2 C1B B2B B7B 149.3(2) .
B4B C1B B2B B3B -36.8(3) .
B6B C1B B2B B3B -142.1(3) .
B5B C1B B2B B3B -106.3(3) .
P2 C1B B2B B3B 109.4(3) .
B4B C1B B2B B11B 65.7(3) .
B3B C1B B2B B11B 102.5(3) .
B6B C1B B2B B11B -39.6(3) .
B5B C1B B2B B11B -3.8(4) .
P2 C1B B2B B11B -148.1(2) .
B4B C1B B2B B6B 105.3(3) .
B3B C1B B2B B6B 142.1(3) .
B5B C1B B2B B6B 35.8(3) .
P2 C1B B2B B6B -108.5(3) .
C8B B7B B2B C1B 0.3(3) .
B3B B7B B2B C1B -39.5(3) .
B12B B7B B2B C1B 61.6(3) .
B11B B7B B2B C1B 98.4(3) .
C8B B7B B2B B3B 39.8(3) .
B12B B7B B2B B3B 101.1(3) .
B11B B7B B2B B3B 137.9(3) .
C8B B7B B2B B11B -98.2(3) .
B3B B7B B2B B11B -137.9(3) .
B12B B7B B2B B11B -36.8(3) .
C8B B7B B2B B6B -60.7(3) .
B3B B7B B2B B6B -100.4(3) .
B12B B7B B2B B6B 0.7(4) .
B11B B7B B2B B6B 37.5(3) .
B3B C8B B4B C1B 41.5(2) .
B7B C8B B4B C1B 5.3(4) .
B12B C8B B4B C1B -65.0(4) .
B9B C8B B4B C1B -101.1(3) .
B3B C8B B4B B9B 142.6(3) .
B7B C8B B4B B9B 106.4(3) .
B12B C8B B4B B9B 36.2(3) .
B3B C8B B4B B5B 102.2(3) .
B7B C8B B4B B5B 66.0(4) .
B12B C8B B4B B5B -4.3(4) .
B9B C8B B4B B5B -40.5(3) .
B7B C8B B4B B3B -36.2(3) .
B12B C8B B4B B3B -106.5(3) .
B9B C8B B4B B3B -142.6(3) .
B3B C1B B4B C8B -41.3(3) .
B6B C1B B4B C8B 64.5(3) .
B5B C1B B4B C8B 101.1(3) .
B2B C1B B4B C8B -5.0(4) .
P2 C1B B4B C8B -150.0(2) .
B3B C1B B4B B9B -102.6(3) .
B6B C1B B4B B9B 3.2(4) .
B5B C1B B4B B9B 39.8(3) .
B2B C1B B4B B9B -66.3(3) .
P2 C1B B4B B9B 148.7(2) .
B3B C1B B4B B5B -142.4(3) .
B6B C1B B4B B5B -36.6(3) .
B2B C1B B4B B5B -106.1(3) .
P2 C1B B4B B5B 108.9(3) .
B6B C1B B4B B3B 105.8(3) .
B5B C1B B4B B3B 142.4(3) .
B2B C1B B4B B3B 36.3(3) .
P2 C1B B4B B3B -108.7(3) .
B6 C1 B3 B11 4.0(4) .
B5 C1 B3 B11 -65.7(3) .
B4 C1 B3 B11 -102.4(3) .
B2 C1 B3 B11 40.1(3) .
P1 C1 B3 B11 151.1(2) .
B6 C1 B3 B2 -36.1(3) .
B5 C1 B3 B2 -105.9(3) .
B4 C1 B3 B2 -142.5(3) .
P1 C1 B3 B2 111.0(3) .
B6 C1 B3 B7 66.7(3) .
B5 C1 B3 B7 -3.0(4) .
B4 C1 B3 B7 -39.7(3) .
B2 C1 B3 B7 102.8(3) .
P1 C1 B3 B7 -146.2(2) .
B6 C1 B3 B4 106.4(3) .
B5 C1 B3 B4 36.7(3) .
B2 C1 B3 B4 142.5(3) .
P1 C1 B3 B4 -106.5(3) .
B10 B2 B3 C1 95.9(3) .
B11 B2 B3 C1 134.2(3) .
B6 B2 B3 C1 32.7(3) .
C1 B2 B3 B11 -134.2(3) .
B10 B2 B3 B11 -38.3(3) .
B6 B2 B3 B11 -101.5(3) .
C1 B2 B3 B7 -96.2(3) .
B10 B2 B3 B7 -0.3(4) .
B11 B2 B3 B7 37.9(3) .
B6 B2 B3 B7 -63.5(3) .
C1 B2 B3 B4 -33.2(3) .
B10 B2 B3 B4 62.7(4) .
B11 B2 B3 B4 101.0(3) .
B6 B2 B3 B4 -0.5(4) .
C8 B4 B3 C1 -95.2(3) .
B7 B4 B3 C1 -134.2(3) .
B5 B4 B3 C1 -33.5(3) .
C1 B4 B3 B11 97.1(3) .
C8 B4 B3 B11 1.8(4) .
B7 B4 B3 B11 -37.1(3) .
B5 B4 B3 B11 63.6(4) .
C1 B4 B3 B2 33.4(3) .
C8 B4 B3 B2 -61.8(4) .
B7 B4 B3 B2 -100.7(3) .
B5 B4 B3 B2 0.0(4) .
C1 B4 B3 B7 134.2(3) .
C8 B4 B3 B7 38.9(3) .
B5 B4 B3 B7 100.7(3) .
B6 C1 B5 B9 -40.2(3) .
B4 C1 B5 B9 102.0(3) .
B3 C1 B5 B9 65.2(4) .
B2 C1 B5 B9 -3.3(4) .
P1 C1 B5 B9 -151.1(2) .
B6 C1 B5 C8 -101.4(3) .
B4 C1 B5 C8 40.8(3) .
B3 C1 B5 C8 4.0(4) .
B2 C1 B5 C8 -64.6(4) .
P1 C1 B5 C8 147.7(2) .
B6 C1 B5 B4 -142.2(3) .
B3 C1 B5 B4 -36.8(3) .
B2 C1 B5 B4 -105.4(3) .
P1 C1 B5 B4 106.9(3) .
B4 C1 B5 B6 142.2(3) .
B3 C1 B5 B6 105.4(3) .
B2 C1 B5 B6 36.9(3) .
P1 C1 B5 B6 -110.9(3) .
B9 C8 B5 C1 97.2(3) .
B4 C8 B5 C1 -40.8(3) .
B7 C8 B5 C1 -3.5(4) .
B12 C8 B5 C1 63.0(4) .
B4 C8 B5 B9 -138.0(3) .
B7 C8 B5 B9 -100.7(3) .
B12 C8 B5 B9 -34.2(3) .
B9 C8 B5 B4 138.0(3) .
B7 C8 B5 B4 37.3(3) .
B12 C8 B5 B4 103.8(3) .
B9 C8 B5 B6 37.1(3) .
B4 C8 B5 B6 -100.9(3) .
B7 C8 B5 B6 -63.6(4) .
B12 C8 B5 B6 2.9(4) .
C8 B4 B5 C1 132.1(3) .
B7 B4 B5 C1 96.6(3) .
B3 B4 B5 C1 33.5(3) .
C1 B4 B5 B9 -95.0(3) .
C8 B4 B5 B9 37.1(3) .
B7 B4 B5 B9 1.6(4) .
B3 B4 B5 B9 -61.5(4) .
C1 B4 B5 C8 -132.1(3) .
B7 B4 B5 C8 -35.4(3) .
B3 B4 B5 C8 -98.5(3) .
C1 B4 B5 B6 -33.0(3) .
C8 B4 B5 B6 99.0(3) .
B7 B4 B5 B6 63.6(4) .
B3 B4 B5 B6 0.5(4) .
B4B C8B B3B C1B -41.3(2) .
B7B C8B B3B C1B 101.5(3) .
B12B C8B B3B C1B 65.5(3) .
B9B C8B B3B C1B -4.6(4) .
B4B C8B B3B B7B -142.9(3) .
B12B C8B B3B B7B -36.0(3) .
B9B C8B B3B B7B -106.2(3) .
B4B C8B B3B B2B -102.2(3) .
B7B C8B B3B B2B 40.7(3) .
B12B C8B B3B B2B 4.7(4) .
B9B C8B B3B B2B -65.5(4) .
B7B C8B B3B B4B 142.9(3) .
B12B C8B B3B B4B 106.9(3) .
B9B C8B B3B B4B 36.7(3) .
B4B C1B B3B C8B 41.0(3) .
B6B C1B B3B C8B -64.7(3) .
B5B C1B B3B C8B 4.4(4) .
B2B C1B B3B C8B -101.3(3) .
P2 C1B B3B C8B 152.1(2) .
B4B C1B B3B B7B 101.9(3) .
B6B C1B B3B B7B -3.8(4) .
B5B C1B B3B B7B 65.3(4) .
B2B C1B B3B B7B -40.4(3) .
P2 C1B B3B B7B -147.0(2) .
B4B C1B B3B B2B 142.3(3) .
B6B C1B B3B B2B 36.7(3) .
B5B C1B B3B B2B 105.7(3) .
P2 C1B B3B B2B -106.6(3) .
B6B C1B B3B B4B -105.7(3) .
B5B C1B B3B B4B -36.6(3) .
B2B C1B B3B B4B -142.3(3) .
P2 C1B B3B B4B 111.1(3) .
B2B B7B B3B C8B 133.5(3) .
B12B B7B B3B C8B 32.7(3) .
B11B B7B B3B C8B 95.8(3) .
C8B B7B B3B C1B -93.5(3) .
B2B B7B B3B C1B 40.0(3) .
B12B B7B B3B C1B -60.7(3) .
B11B B7B B3B C1B 2.4(4) .
C8B B7B B3B B2B -133.5(3) .
B12B B7B B3B B2B -100.7(3) .
B11B B7B B3B B2B -37.7(3) .
C8B B7B B3B B4B -32.4(3) .
B2B B7B B3B B4B 101.1(3) .
B12B B7B B3B B4B 0.3(4) .
B11B B7B B3B B4B 63.4(4) .
C1B B2B B3B C8B 93.5(3) .
B7B B2B B3B C8B -40.3(3) .
B11B B2B B3B C8B -2.5(4) .
B6B B2B B3B C8B 60.3(3) .
B7B B2B B3B C1B -133.8(3) .
B11B B2B B3B C1B -96.0(3) .
B6B B2B B3B C1B -33.3(3) .
C1B B2B B3B B7B 133.8(3) .
B11B B2B B3B B7B 37.8(3) .
B6B B2B B3B B7B 100.5(3) .
C1B B2B B3B B4B 33.2(3) .
B7B B2B B3B B4B -100.7(3) .
B11B B2B B3B B4B -62.9(4) .
B6B B2B B3B B4B -0.1(4) .
C1B B4B B3B C8B -130.3(3) .
B9B B4B B3B C8B -33.5(3) .
B5B B4B B3B C8B -96.9(3) .
C8B B4B B3B C1B 130.3(3) .
B9B B4B B3B C1B 96.8(3) .
B5B B4B B3B C1B 33.4(3) .
C8B B4B B3B B7B 33.1(3) .
C1B B4B B3B B7B -97.2(3) .
B9B B4B B3B B7B -0.4(4) .
B5B B4B B3B B7B -63.8(4) .
C8B B4B B3B B2B 96.7(3) .
C1B B4B B3B B2B -33.6(3) .
B9B B4B B3B B2B 63.2(4) .
B5B B4B B3B B2B -0.2(4) .
B5 C1 B6 B9 40.1(3) .
B4 C1 B6 B9 3.5(4) .
B3 C1 B6 B9 -66.0(3) .
B2 C1 B6 B9 -101.8(3) .
P1 C1 B6 B9 147.3(2) .
B5 C1 B6 B10 102.3(3) .
B4 C1 B6 B10 65.6(4) .
B3 C1 B6 B10 -3.8(4) .
B2 C1 B6 B10 -39.7(3) .
P1 C1 B6 B10 -150.5(2) .
B5 C1 B6 B2 142.0(3) .
B4 C1 B6 B2 105.3(3) .
B3 C1 B6 B2 35.9(3) .
P1 C1 B6 B2 -110.8(3) .
B4 C1 B6 B5 -36.6(3) .
B3 C1 B6 B5 -106.1(3) .
B2 C1 B6 B5 -142.0(3) .
P1 C1 B6 B5 107.2(3) .
B10 B2 B6 C1 -134.7(3) .
B11 B2 B6 C1 -96.4(3) .
B3 B2 B6 C1 -33.1(3) .
C1 B2 B6 B9 95.8(3) .
B10 B2 B6 B9 -38.9(3) .
B11 B2 B6 B9 -0.6(4) .
B3 B2 B6 B9 62.6(3) .
C1 B2 B6 B10 134.7(3) .
B11 B2 B6 B10 38.2(3) .
B3 B2 B6 B10 101.5(3) .
C1 B2 B6 B5 33.9(3) .
B10 B2 B6 B5 -100.7(3) .
B11 B2 B6 B5 -62.5(4) .
B3 B2 B6 B5 0.8(4) .
B9 B5 B6 C1 132.7(3) .
C8 B5 B6 C1 95.4(3) .
B4 B5 B6 C1 33.4(3) .
C1 B5 B6 B9 -132.7(3) .
C8 B5 B6 B9 -37.3(3) .
B4 B5 B6 B9 -99.3(3) .
C1 B5 B6 B10 -97.7(3) .
B9 B5 B6 B10 35.0(3) .
C8 B5 B6 B10 -2.3(4) .
B4 B5 B6 B10 -64.3(4) .
C1 B5 B6 B2 -34.2(3) .
B9 B5 B6 B2 98.5(3) .
C8 B5 B6 B2 61.2(4) .
B4 B5 B6 B2 -0.8(4) .
B4B C1B B5B B9B -39.6(3) .
B3B C1B B5B B9B -2.7(4) .
B6B C1B B5B B9B 102.4(3) .
B2B C1B B5B B9B 66.3(3) .
P2 C1B B5B B9B -150.2(2) .
B4B C1B B5B B6B -141.9(3) .
B3B C1B B5B B6B -105.0(3) .
B2B C1B B5B B6B -36.0(3) .
P2 C1B B5B B6B 107.4(3) .
B4B C1B B5B B10B -102.2(3) .
B3B C1B B5B B10B -65.2(3) .
B6B C1B B5B B10B 39.8(3) .
B2B C1B B5B B10B 3.7(4) .
P2 C1B B5B B10B 147.2(2) .
B3B C1B B5B B4B 36.9(3) .
B6B C1B B5B B4B 141.9(3) .
B2B C1B B5B B4B 105.9(3) .
P2 C1B B5B B4B -110.6(3) .
C8B B4B B5B C1B -94.0(3) .
B9B B4B B5B C1B -134.4(3) .
B3B B4B B5B C1B -33.2(3) .
C8B B4B B5B B9B 40.4(3) .
C1B B4B B5B B9B 134.4(3) .
B3B B4B B5B B9B 101.2(3) .
C8B B4B B5B B6B -60.4(3) .
C1B B4B B5B B6B 33.6(3) .
B9B B4B B5B B6B -100.8(3) .
B3B B4B B5B B6B 0.4(4) .
C8B B4B B5B B10B 2.7(4) .
C1B B4B B5B B10B 96.7(3) .
B9B B4B B5B B10B -37.7(3) .
B3B B4B B5B B10B 63.6(4) .
B4B C1B B6B B11B -66.4(4) .
B3B C1B B6B B11B 3.5(4) .
B5B C1B B6B B11B -103.1(3) .
B2B C1B B6B B11B 39.9(3) .
P2 C1B B6B B11B 147.2(2) .
B4B C1B B6B B10B -3.3(4) .
B3B C1B B6B B10B 66.6(4) .
B5B C1B B6B B10B -40.0(3) .
B2B C1B B6B B10B 103.0(3) .
P2 C1B B6B B10B -149.7(2) .
B4B C1B B6B B5B 36.7(3) .
B3B C1B B6B B5B 106.6(3) .
B2B C1B B6B B5B 143.0(3) .
P2 C1B B6B B5B -109.7(3) .
B4B C1B B6B B2B -106.3(3) .
B3B C1B B6B B2B -36.3(3) .
B5B C1B B6B B2B -143.0(3) .
P2 C1B B6B B2B 107.3(3) .
B9B B5B B6B C1B -96.4(3) .
B10B B5B B6B C1B -134.3(3) .
B4B B5B B6B C1B -33.4(3) .
C1B B5B B6B B11B 96.4(3) .
B9B B5B B6B B11B 0.0(4) .
B10B B5B B6B B11B -37.9(3) .
B4B B5B B6B B11B 63.0(4) .
C1B B5B B6B B10B 134.3(3) .
B9B B5B B6B B10B 38.0(3) .
B4B B5B B6B B10B 100.9(3) .
C1B B5B B6B B2B 32.9(3) .
B9B B5B B6B B2B -63.4(4) .
B10B B5B B6B B2B -101.4(3) .
B4B B5B B6B B2B -0.5(4) .
B7B B2B B6B C1B 96.2(3) .
B3B B2B B6B C1B 33.4(3) .
B11B B2B B6B C1B 134.2(3) .
C1B B2B B6B B11B -134.2(3) .
B7B B2B B6B B11B -38.0(3) .
B3B B2B B6B B11B -100.8(3) .
C1B B2B B6B B10B -96.9(3) .
B7B B2B B6B B10B -0.7(4) .
B3B B2B B6B B10B -63.5(4) .
B11B B2B B6B B10B 37.3(3) .
C1B B2B B6B B5B -33.0(3) .
B7B B2B B6B B5B 63.1(4) .
B3B B2B B6B B5B 0.4(4) .
B11B B2B B6B B5B 101.1(3) .
B4 C8 B9 B5 39.0(3) .
B7 C8 B9 B5 104.8(3) .
B12 C8 B9 B5 143.3(3) .
B5 C8 B9 B6 -39.5(3) .
B4 C8 B9 B6 -0.5(4) .
B7 C8 B9 B6 65.3(4) .
B12 C8 B9 B6 103.8(3) .
B5 C8 B9 B10 -105.1(3) .
B4 C8 B9 B10 -66.1(4) .
B7 C8 B9 B10 -0.3(4) .
B12 C8 B9 B10 38.2(3) .
B5 C8 B9 B12 -143.3(3) .
B4 C8 B9 B12 -104.3(3) .
B7 C8 B9 B12 -38.5(3) .
C1 B5 B9 C8 -97.9(3) .
B4 B5 B9 C8 -36.8(3) .
B6 B5 B9 C8 -137.6(3) .
C1 B5 B9 B6 39.7(3) .
C8 B5 B9 B6 137.6(3) .
B4 B5 B9 B6 100.8(3) .
C1 B5 B9 B10 3.1(4) .
C8 B5 B9 B10 100.9(3) .
B4 B5 B9 B10 64.1(4) .
B6 B5 B9 B10 -36.6(3) .
C1 B5 B9 B12 -63.9(4) .
C8 B5 B9 B12 34.0(3) .
B4 B5 B9 B12 -2.8(4) .
B6 B5 B9 B12 -103.6(3) .
C1 B6 B9 C8 -1.7(4) .
B10 B6 B9 C8 -102.4(3) .
B2 B6 B9 C8 -63.7(4) .
B5 B6 B9 C8 38.6(3) .
C1 B6 B9 B5 -40.3(3) .
B10 B6 B9 B5 -141.0(3) .
B2 B6 B9 B5 -102.2(3) .
C1 B6 B9 B10 100.7(3) .
B2 B6 B9 B10 38.8(3) .
B5 B6 B9 B10 141.0(3) .
C1 B6 B9 B12 63.4(4) .
B10 B6 B9 B12 -37.3(3) .
B2 B6 B9 B12 1.5(4) .
B5 B6 B9 B12 103.7(3) .
B3B C8B B9B B4B -37.3(3) .
B7B C8B B9B B4B -107.0(3) .
B12B C8B B9B B4B -142.9(3) .
B4B C8B B9B B5B 40.6(3) .
B3B C8B B9B B5B 3.3(4) .
B7B C8B B9B B5B -66.4(4) .
B12B C8B B9B B5B -102.3(3) .
B4B C8B B9B B10B 102.8(3) .
B3B C8B B9B B10B 65.4(4) .
B7B C8B B9B B10B -4.2(4) .
B12B C8B B9B B10B -40.1(3) .
B4B C8B B9B B12B 142.9(3) .
B3B C8B B9B B12B 105.6(3) .
B7B C8B B9B B12B 35.9(3) .
C1B B4B B9B C8B 94.1(3) .
B5B B4B B9B C8B 133.5(3) .
B3B B4B B9B C8B 32.9(3) .
C8B B4B B9B B5B -133.5(3) .
C1B B4B B9B B5B -39.4(3) .
B3B B4B B9B B5B -100.6(3) .
C8B B4B B9B B10B -95.9(3) .
C1B B4B B9B B10B -1.8(4) .
B5B B4B B9B B10B 37.6(3) .
B3B B4B B9B B10B -63.0(4) .
C8B B4B B9B B12B -32.6(3) .
C1B B4B B9B B12B 61.6(3) .
B5B B4B B9B B12B 101.0(3) .
B3B B4B B9B B12B 0.3(4) .
C1B B5B B9B C8B -0.3(4) .
B6B B5B B9B C8B 61.0(3) .
B10B B5B B9B C8B 98.8(3) .
B4B B5B B9B C8B -39.2(3) .
C1B B5B B9B B4B 38.9(3) .
B6B B5B B9B B4B 100.3(3) .
B10B B5B B9B B4B 138.0(3) .
C1B B5B B9B B10B -99.1(3) .
B6B B5B B9B B10B -37.8(3) .
B4B B5B B9B B10B -138.0(3) .
C1B B5B B9B B12B -61.2(3) .
B6B B5B B9B B12B 0.1(4) .
B10B B5B B9B B12B 37.9(3) .
B4B B5B B9B B12B -100.2(3) .
C8 B9 B10 B6 102.3(3) .
B5 B9 B10 B6 37.1(3) .
B12 B9 B10 B6 140.1(3) .
C8 B9 B10 B2 63.4(4) .
B5 B9 B10 B2 -1.8(4) .
B6 B9 B10 B2 -38.9(3) .
B12 B9 B10 B2 101.1(3) .
C8 B9 B10 B12 -37.7(3) .
B5 B9 B10 B12 -103.0(3) .
B6 B9 B10 B12 -140.1(3) .
C8 B9 B10 B11 0.9(4) .
B5 B9 B10 B11 -64.3(4) .
B6 B9 B10 B11 -101.4(3) .
B12 B9 B10 B11 38.6(3) .
C1 B6 B10 B9 -96.4(3) .
B2 B6 B10 B9 -136.0(3) .
B5 B6 B10 B9 -34.5(3) .
C1 B6 B10 B2 39.7(3) .
B9 B6 B10 B2 136.0(3) .
B5 B6 B10 B2 101.6(3) .
C1 B6 B10 B12 -61.0(3) .
B9 B6 B10 B12 35.4(3) .
B2 B6 B10 B12 -100.7(3) .
B5 B6 B10 B12 0.9(4) .
C1 B6 B10 B11 2.0(4) .
B9 B6 B10 B11 98.4(3) .
B2 B6 B10 B11 -37.6(3) .
B5 B6 B10 B11 64.0(4) .
C1 B2 B10 B9 -0.3(4) .
B11 B2 B10 B9 -99.6(3) .
B3 B2 B10 B9 -61.8(3) .
B6 B2 B10 B9 38.1(3) .
C1 B2 B10 B6 -38.4(3) .
B11 B2 B10 B6 -137.7(3) .
B3 B2 B10 B6 -99.9(3) .
C1 B2 B10 B12 62.1(3) .
B11 B2 B10 B12 -37.3(3) .
B3 B2 B10 B12 0.5(4) .
B6 B2 B10 B12 100.5(3) .
C1 B2 B10 B11 99.3(3) .
B3 B2 B10 B11 37.8(3) .
B6 B2 B10 B11 137.7(3) .
C1B B6B B10B B5B 39.5(3) .
B11B B6B B10B B5B 138.1(3) .
B2B B6B B10B B5B 101.2(3) .
C1B B6B B10B B9B 1.9(4) .
B11B B6B B10B B9B 100.5(3) .
B5B B6B B10B B9B -37.6(3) .
B2B B6B B10B B9B 63.6(4) .
C1B B6B B10B B12B -61.2(3) .
B11B B6B B10B B12B 37.4(3) .
B5B B6B B10B B12B -100.7(3) .
B2B B6B B10B B12B 0.5(4) .
C1B B6B B10B B11B -98.6(3) .
B5B B6B B10B B11B -138.1(3) .
B2B B6B B10B B11B -36.9(3) .
C1B B5B B10B B6B -39.3(3) .
B9B B5B B10B B6B -137.6(3) .
B4B B5B B10B B6B -100.3(3) .
C1B B5B B10B B9B 98.4(3) .
B6B B5B B10B B9B 137.6(3) .
B4B B5B B10B B9B 37.3(3) .
C1B B5B B10B B12B 60.6(3) .
B9B B5B B10B B12B -37.8(3) .
B6B B5B B10B B12B 99.8(3) .
B4B B5B B10B B12B -0.4(4) .
C1B B5B B10B B11B -2.1(3) .
B9B B5B B10B B11B -100.4(3) .
B6B B5B B10B B11B 37.2(3) .
B4B B5B B10B B11B -63.1(3) .
C8B B9B B10B B6B -60.5(4) .
B4B B9B B10B B6B -0.1(4) .
B5B B9B B10B B6B 37.7(3) .
B12B B9B B10B B6B -99.8(3) .
C8B B9B B10B B5B -98.2(3) .
B4B B9B B10B B5B -37.8(3) .
B12B B9B B10B B5B -137.6(3) .
C8B B9B B10B B12B 39.4(3) .
B4B B9B B10B B12B 99.7(3) .
B5B B9B B10B B12B 137.6(3) .
C8B B9B B10B B11B 2.3(4) .
B4B B9B B10B B11B 62.7(4) .
B5B B9B B10B B11B 100.5(3) .
B12B B9B B10B B11B -37.0(3) .
C1 B3 B11 B2 -39.7(2) .
B7 B3 B11 B2 -137.8(3) .
B4 B3 B11 B2 -101.1(3) .
C1 B3 B11 B7 98.1(3) .
B2 B3 B11 B7 137.8(3) .
B4 B3 B11 B7 36.7(3) .
C1 B3 B11 B12 60.7(3) .
B2 B3 B11 B12 100.4(3) .
B7 B3 B11 B12 -37.4(3) .
B4 B3 B11 B12 -0.6(4) .
C1 B3 B11 B10 -2.4(4) .
B2 B3 B11 B10 37.3(3) .
B7 B3 B11 B10 -100.5(3) .
B4 B3 B11 B10 -63.8(4) .
C1 B2 B11 B3 39.5(2) .
B10 B2 B11 B3 137.7(3) .
B6 B2 B11 B3 100.0(3) .
C1 B2 B11 B7 1.9(4) .
B10 B2 B11 B7 100.1(3) .
B3 B2 B11 B7 -37.6(3) .
B6 B2 B11 B7 62.4(3) .
C1 B2 B11 B12 -60.9(3) .
B10 B2 B11 B12 37.3(3) .
B3 B2 B11 B12 -100.4(3) .
B6 B2 B11 B12 -0.4(4) .
C1 B2 B11 B10 -98.2(3) .
B3 B2 B11 B10 -137.7(3) .
B6 B2 B11 B10 -37.8(3) .
B9 B10 B11 B3 61.9(4) .
B6 B10 B11 B3 0.3(4) .
B2 B10 B11 B3 -37.6(3) .
B12 B10 B11 B3 100.4(3) .
B9 B10 B11 B2 99.6(3) .
B6 B10 B11 B2 37.9(3) .
B12 B10 B11 B2 138.0(3) .
B9 B10 B11 B7 -1.1(4) .
B6 B10 B11 B7 -62.8(4) .
B2 B10 B11 B7 -100.7(3) .
B12 B10 B11 B7 37.4(3) .
B9 B10 B11 B12 -38.5(3) .
B6 B10 B11 B12 -100.1(3) .
B2 B10 B11 B12 -138.0(3) .
C1B B6B B11B B12B 61.6(4) .
B10B B6B B11B B12B -37.9(3) .
B5B B6B B11B B12B -0.2(4) .
B2B B6B B11B B12B 101.0(3) .
C1B B6B B11B B2B -39.4(3) .
B10B B6B B11B B2B -138.9(3) .
B5B B6B B11B B2B -101.2(3) .
C1B B6B B11B B7B -1.8(4) .
B10B B6B B11B B7B -101.3(3) .
B5B B6B B11B B7B -63.6(4) .
B2B B6B B11B B7B 37.5(3) .
C1B B6B B11B B10B 99.5(3) .
B5B B6B B11B B10B 37.7(3) .
B2B B6B B11B B10B 138.9(3) .
C1B B2B B11B B6B 39.1(3) .
B7B B2B B11B B6B 137.6(3) .
B3B B2B B11B B6B 100.3(3) .
C1B B2B B11B B12B -61.5(3) .
B7B B2B B11B B12B 37.0(3) .
B3B B2B B11B B12B -0.3(4) .
B6B B2B B11B B12B -100.6(3) .
C1B B2B B11B B7B -98.6(3) .
B3B B2B B11B B7B -37.3(3) .
B6B B2B B11B B7B -137.6(3) .
C1B B2B B11B B10B 2.2(4) .
B7B B2B B11B B10B 100.8(3) .
B3B B2B B11B B10B 63.5(4) .
B6B B2B B11B B10B -36.9(3) .
C8B B7B B11B B6B 60.8(4) .
B3B B7B B11B B6B -0.3(4) .
B2B B7B B11B B6B -38.1(3) .
B12B B7B B11B B6B 100.5(3) .
C8B B7B B11B B12B -39.7(3) .
B3B B7B B11B B12B -100.8(3) .
B2B B7B B11B B12B -138.6(3) .
C8B B7B B11B B2B 98.9(3) .
B3B B7B B11B B2B 37.8(3) .
B12B B7B B11B B2B 138.6(3) .
C8B B7B B11B B10B -2.4(4) .
B3B B7B B11B B10B -63.5(4) .
B2B B7B B11B B10B -101.3(3) .
B12B B7B B11B B10B 37.3(3) .
B5B B10B B11B B6B -37.4(3) .
B9B B10B B11B B6B -100.3(3) .
B12B B10B B11B B6B -137.6(3) .
B6B B10B B11B B12B 137.6(3) .
B5B B10B B11B B12B 100.2(3) .
B9B B10B B11B B12B 37.3(3) .
B6B B10B B11B B2B 37.3(3) .
B5B B10B B11B B2B -0.1(4) .
B9B B10B B11B B2B -63.0(4) .
B12B B10B B11B B2B -100.3(3) .
B6B B10B B11B B7B 100.3(3) .
B5B B10B B11B B7B 62.9(4) .
B9B B10B B11B B7B 0.1(4) .
B12B B10B B11B B7B -37.3(3) .
B9 C8 B7 B4 -102.3(3) .
B5 C8 B7 B4 -37.6(3) .
B12 C8 B7 B4 -140.7(3) .
B9 C8 B7 B12 38.4(3) .
B5 C8 B7 B12 103.2(3) .
B4 C8 B7 B12 140.7(3) .
B9 C8 B7 B3 -62.9(4) .
B5 C8 B7 B3 1.8(4) .
B4 C8 B7 B3 39.4(3) .
B12 C8 B7 B3 -101.3(3) .
B9 C8 B7 B11 -0.4(4) .
B5 C8 B7 B11 64.4(4) .
B4 C8 B7 B11 102.0(3) .
B12 C8 B7 B11 -38.8(3) .
C1 B4 B7 C8 96.3(3) .
B5 B4 B7 C8 35.1(3) .
B3 B4 B7 C8 135.7(3) .
C1 B4 B7 B12 61.3(3) .
C8 B4 B7 B12 -35.0(3) .
B5 B4 B7 B12 0.1(4) .
B3 B4 B7 B12 100.7(3) .
C1 B4 B7 B3 -39.4(3) .
C8 B4 B7 B3 -135.7(3) .
B5 B4 B7 B3 -100.6(3) .
C1 B4 B7 B11 -2.5(4) .
C8 B4 B7 B11 -98.8(3) .
B5 B4 B7 B11 -63.7(4) .
B3 B4 B7 B11 36.9(3) .
C1 B3 B7 C8 0.7(4) .
B11 B3 B7 C8 100.3(3) .
B2 B3 B7 C8 62.5(3) .
B4 B3 B7 C8 -38.5(3) .
C1 B3 B7 B4 39.2(3) .
B11 B3 B7 B4 138.8(3) .
B2 B3 B7 B4 101.0(3) .
C1 B3 B7 B12 -61.9(3) .
B11 B3 B7 B12 37.8(3) .
B2 B3 B7 B12 0.0(4) .
B4 B3 B7 B12 -101.1(3) .
C1 B3 B7 B11 -99.6(3) .
B2 B3 B7 B11 -37.8(3) .
B4 B3 B7 B11 -138.8(3) .
B3 B11 B7 C8 -99.3(3) .
B2 B11 B7 C8 -61.7(4) .
B12 B11 B7 C8 38.5(3) .
B10 B11 B7 C8 0.9(4) .
B3 B11 B7 B4 -37.3(3) .
B2 B11 B7 B4 0.4(4) .
B12 B11 B7 B4 100.5(3) .
B10 B11 B7 B4 62.9(4) .
B3 B11 B7 B12 -137.8(3) .
B2 B11 B7 B12 -100.1(3) .
B10 B11 B7 B12 -37.6(3) .
B2 B11 B7 B3 37.7(3) .
B12 B11 B7 B3 137.8(3) .
B10 B11 B7 B3 100.2(3) .
B5 C8 B12 B9 33.8(3) .
B4 C8 B12 B9 101.3(3) .
B7 C8 B12 B9 138.0(3) .
B9 C8 B12 B7 -138.0(3) .
B5 C8 B12 B7 -104.1(3) .
B4 C8 B12 B7 -36.7(3) .
B9 C8 B12 B11 -99.3(3) .
B5 C8 B12 B11 -65.4(4) .
B4 C8 B12 B11 2.0(4) .
B7 C8 B12 B11 38.7(3) .
B9 C8 B12 B10 -36.2(3) .
B5 C8 B12 B10 -2.3(4) .
B4 C8 B12 B10 65.1(4) .
B7 C8 B12 B10 101.8(3) .
B5 B9 B12 C8 -33.9(3) .
B6 B9 B12 C8 -101.5(3) .
B10 B9 B12 C8 -138.7(3) .
C8 B9 B12 B7 36.8(3) .
B5 B9 B12 B7 2.8(4) .
B6 B9 B12 B7 -64.7(4) .
B10 B9 B12 B7 -101.9(3) .
C8 B9 B12 B11 99.7(3) .
B5 B9 B12 B11 65.8(4) .
B6 B9 B12 B11 -1.8(4) .
B10 B9 B12 B11 -38.9(3) .
C8 B9 B12 B10 138.7(3) .
B5 B9 B12 B10 104.7(3) .
B6 B9 B12 B10 37.2(3) .
B4 B7 B12 C8 34.7(3) .
B3 B7 B12 C8 98.8(3) .
B11 B7 B12 C8 136.3(3) .
C8 B7 B12 B9 -36.4(3) .
B4 B7 B12 B9 -1.7(4) .
B3 B7 B12 B9 62.4(4) .
B11 B7 B12 B9 99.9(3) .
C8 B7 B12 B11 -136.3(3) .
B4 B7 B12 B11 -101.6(3) .
B3 B7 B12 B11 -37.5(3) .
C8 B7 B12 B10 -98.4(3) .
B4 B7 B12 B10 -63.7(4) .
B3 B7 B12 B10 0.4(4) .
B11 B7 B12 B10 37.9(3) .
B3 B11 B12 C8 -0.8(4) .
B2 B11 B12 C8 62.5(4) .
B7 B11 B12 C8 -38.3(3) .
B10 B11 B12 C8 99.5(3) .
B3 B11 B12 B9 -62.0(4) .
B2 B11 B12 B9 1.3(4) .
B7 B11 B12 B9 -99.5(3) .
B10 B11 B12 B9 38.3(3) .
B3 B11 B12 B7 37.5(3) .
B2 B11 B12 B7 100.8(3) .
B10 B11 B12 B7 137.8(3) .
B3 B11 B12 B10 -100.3(3) .
B2 B11 B12 B10 -37.1(3) .
B7 B11 B12 B10 -137.8(3) .
B9 B10 B12 C8 35.9(3) .
B6 B10 B12 C8 0.8(4) .
B2 B10 B12 C8 -62.9(4) .
B11 B10 B12 C8 -100.1(3) .
B6 B10 B12 B9 -35.1(3) .
B2 B10 B12 B9 -98.7(3) .
B11 B10 B12 B9 -136.0(3) .
B9 B10 B12 B7 98.2(3) .
B6 B10 B12 B7 63.1(4) .
B2 B10 B12 B7 -0.6(4) .
B11 B10 B12 B7 -37.8(3) .
B9 B10 B12 B11 136.0(3) .
B6 B10 B12 B11 100.9(3) .
B2 B10 B12 B11 37.3(3) .
B4B C8B B12B B11B 66.7(4) .
B3B C8B B12B B11B -4.8(4) .
B7B C8B B12B B11B -40.6(3) .
B9B C8B B12B B11B 102.8(3) .
B4B C8B B12B B7B 107.2(3) .
B3B C8B B12B B7B 35.7(3) .
B9B C8B B12B B7B 143.3(3) .
B4B C8B B12B B10B 4.0(4) .
B3B C8B B12B B10B -67.5(4) .
B7B C8B B12B B10B -103.2(3) .
B9B C8B B12B B10B 40.1(3) .
B4B C8B B12B B9B -36.1(3) .
B3B C8B B12B B9B -107.6(3) .
B7B C8B B12B B9B -143.3(3) .
B6B B11B B12B C8B -61.2(3) .
B2B B11B B12B C8B 2.9(4) .
B7B B11B B12B C8B 39.6(3) .
B10B B11B B12B C8B -98.9(3) .
B6B B11B B12B B7B -100.9(3) .
B2B B11B B12B B7B -36.7(3) .
B10B B11B B12B B7B -138.5(3) .
B6B B11B B12B B10B 37.7(3) .
B2B B11B B12B B10B 101.8(3) .
B7B B11B B12B B10B 138.5(3) .
B6B B11B B12B B9B 0.2(4) .
B2B B11B B12B B9B 64.4(4) .
B7B B11B B12B B9B 101.1(3) .
B10B B11B B12B B9B -37.4(3) .
B3B B7B B12B C8B -32.7(3) .
B2B B7B B12B C8B -96.5(3) .
B11B B7B B12B C8B -133.6(3) .
C8B B7B B12B B11B 133.6(3) .
B3B B7B B12B B11B 100.9(3) .
B2B B7B B12B B11B 37.0(3) .
C8B B7B B12B B10B 96.1(3) .
B3B B7B B12B B10B 63.4(4) .
B2B B7B B12B B10B -0.4(4) .
B11B B7B B12B B10B -37.4(3) .
C8B B7B B12B B9B 32.6(3) .
B3B B7B B12B B9B -0.1(4) .
B2B B7B B12B B9B -64.0(4) .
B11B B7B B12B B9B -101.0(3) .
B6B B10B B12B C8B 61.1(3) .
B5B B10B B12B C8B -2.0(4) .
B9B B10B B12B C8B -39.6(3) .
B11B B10B B12B C8B 98.6(3) .
B6B B10B B12B B11B -37.4(3) .
B5B B10B B12B B11B -100.5(3) .
B9B B10B B12B B11B -138.2(3) .
B6B B10B B12B B7B 0.0(4) .
B5B B10B B12B B7B -63.2(4) .
B9B B10B B12B B7B -100.8(3) .
B11B B10B B12B B7B 37.4(3) .
B6B B10B B12B B9B 100.7(3) .
B5B B10B B12B B9B 37.6(3) .
B11B B10B B12B B9B 138.2(3) .
B4B B9B B12B C8B 32.3(3) .
B5B B9B B12B C8B 96.0(3) .
B10B B9B B12B C8B 133.9(3) .
C8B B9B B12B B11B -96.3(3) .
B4B B9B B12B B11B -64.0(4) .
B5B B9B B12B B11B -0.2(4) .
B10B B9B B12B B11B 37.6(3) .
C8B B9B B12B B7B -32.4(3) .
B4B B9B B12B B7B -0.1(4) .
B5B B9B B12B B7B 63.6(3) .
B10B B9B B12B B7B 101.5(3) .
C8B B9B B12B B10B -133.9(3) .
B4B B9B B12B B10B -101.6(3) .
B5B B9B B12B B10B -37.9(3) .
